data_4323501
loop_
_publ_author_name
'F. Albert Cotton'
'Evgeny V. Dikarev'
'Wai-Yeung Wong'

_publ_section_title
;
 W2Cl4(NR2)2(PR'3)2 Molecules. 7. Preparation, Characterization, and
 Structures of W2Cl4(NHR)2(NH2R)2 and W2Cl4(NHR)2(PMe3)2 (R =sec-Butyl and
 Cyclohexyl) and 31P{1H} NMR Studies of Trans-to-Cis Isomerizations of
 W2Cl4(NHR)2(PMe3)2
;
_journal_name_full 'Inorganic Chemistry'
_journal_page_first 3268
_journal_page_last 3276
_journal_paper_doi 10.1021/ic961485o
_journal_volume 36
_journal_year 1997
_chemical_compound_source synthesized
_chemical_formula_analytical 'not measured'
_chemical_formula_moiety 'C18 H42 Cl4 N2 P2 W2'
_chemical_formula_structural W2Cl4(NHCy)2(PMe3)2
_chemical_formula_sum 'C18 H42 Cl4 N2 P2 W2'
_chemical_formula_weight 857.98
_chemical_melting_point ?
_chemical_name_common
;
 cis,cis-Tetrachloro-bis(cyclohexylamido)-bis(trimethylphosphine)-
 ditungsten(III)
;
_chemical_name_systematic
; 
 1,1,2,2-Tetrachloro-1,2-bis(cyclohexylamido)-(cis,cis)-
 1,2-bis(trimethylphosphine)ditungsten(III) 
;
_space_group_IT_number 14
_symmetry_cell_setting monoclinic
_symmetry_space_group_name_Hall '-P 2yn'
_symmetry_space_group_name_H-M 'P 1 21/n 1'
_atom_sites_solution_hydrogens geom
_atom_sites_solution_primary direct
_atom_sites_solution_secondary difmap
_audit_creation_method SHELXL
_cell_angle_alpha 90.00
_cell_angle_beta 104.839(8)
_cell_angle_gamma 90.00
_cell_formula_units_Z 4
_cell_length_a 8.455(1)
_cell_length_b 25.714(3)
_cell_length_c 13.454(1)
_cell_measurement_reflns_used 25
_cell_measurement_temperature 293(2)
_cell_measurement_theta_max 18.5
_cell_measurement_theta_min 9.5
_cell_volume 2827.5(5)
_computing_cell_refinement 'TEXSAN-TEXRAY (1985)'
_computing_data_collection 'TEXSAN-TEXRAY (1985)'
_computing_data_reduction 'TEXSAN-TEXRAY (1985)'
_computing_molecular_graphics 'SHELXTL V.5 (Siemens, 1994)'
_computing_publication_material CIFTAB
_computing_structure_refinement 'SHELXL-93 (Sheldrick, 1993)'
_computing_structure_solution 'SHELXTL V.5 (Siemens, 1994)'
_diffrn_ambient_temperature 293(2)
_diffrn_measurement_device 'Rigaku AFC5'
_diffrn_measurement_method \w--2\q
_diffrn_radiation_monochromator graphite
_diffrn_radiation_source 'fine-focus sealed tube'
_diffrn_radiation_type 'Cu K\a'
_diffrn_radiation_wavelength 1.54184
_diffrn_reflns_av_R_equivalents 0.0212
_diffrn_reflns_av_sigmaI/netI 0.0455
_diffrn_reflns_limit_h_max 9
_diffrn_reflns_limit_h_min 0
_diffrn_reflns_limit_k_max 28
_diffrn_reflns_limit_k_min 0
_diffrn_reflns_limit_l_max 14
_diffrn_reflns_limit_l_min -15
_diffrn_reflns_number 4531
_diffrn_reflns_theta_max 59.99
_diffrn_reflns_theta_min 3.43
_diffrn_standards_decay_% 0
_diffrn_standards_interval_count 250
_diffrn_standards_number 3
_exptl_absorpt_coefficient_mu 19.425
_exptl_absorpt_correction_T_max 1.0000
_exptl_absorpt_correction_T_min 0.8118
_exptl_absorpt_correction_type 'empirical, via \y scans'
_exptl_crystal_colour red-brown
_exptl_crystal_density_diffrn 2.015
_exptl_crystal_density_meas ?
_exptl_crystal_density_method none
_exptl_crystal_description block-shaped
_exptl_crystal_F_000 1640
_exptl_crystal_size_max 0.25
_exptl_crystal_size_mid 0.13
_exptl_crystal_size_min 0.10
_refine_diff_density_max 0.780
_refine_diff_density_min -1.025
_refine_diff_density_rms 0.106
_refine_ls_extinction_coef 0.00050(2)
_refine_ls_extinction_expression Fc^*^=kFc[1+0.001xFc^2^\l^3^/sin(2\q)]^-1/4^
_refine_ls_extinction_method SHELXL
_refine_ls_goodness_of_fit_all 1.115
_refine_ls_goodness_of_fit_obs 1.125
_refine_ls_hydrogen_treatment noref
_refine_ls_matrix_type full
_refine_ls_number_parameters 309
_refine_ls_number_reflns 4212
_refine_ls_number_restraints 15
_refine_ls_restrained_S_all 1.114
_refine_ls_restrained_S_obs 1.124
_refine_ls_R_factor_all 0.0430
_refine_ls_R_factor_obs 0.0274
_refine_ls_shift/esd_max -0.001
_refine_ls_shift/esd_mean 0.000
_refine_ls_structure_factor_coef Fsqd
_refine_ls_weighting_details 'w=1/[\s^2^(Fo^2^)+(0.0000P)^2^+4.6977P] where P=(Fo^2^+2Fc^2^)/3'
_refine_ls_weighting_scheme calc
_refine_ls_wR_factor_all 0.0701
_refine_ls_wR_factor_obs 0.0639
_reflns_number_observed 3491
_reflns_number_total 4212
_reflns_observed_criterion >2sigma(I)
_cod_data_source_file ic961485o_1.cif
_cod_data_source_block W2Cl4(NHCy)2(PMe3)2
_cod_depositor_comments
;
The following automatic conversions were performed:

'_chemical_melting_point' value 'not measured' was changed to '?' -
the value is undefined or not given.

Automatic conversion script
Id: cif_fix_values 1715 2011-07-08 13:25:40Z adriana 

The following automatic conversions were performed:

'_exptl_crystal_density_meas' value 'not measured' was changed to '?'
- the value is perceived as not measured.

Automatic conversion script
Id: cif_fix_values 3008 2015-01-20 13:52:24Z robertas 

The following automatic conversions were performed:

'_refine_ls_weighting_scheme' value 'calc
w=1/[\s^2^(Fo^2^)+(0.0000P)^2^+4.6977P] where P=(Fo^2^+2Fc^2^)/3' was
changed to 'calc'. New tag '_refine_ls_weighting_details' was
created. The value of the new tag was set to
'w=1/[\s^2^(Fo^2^)+(0.0000P)^2^+4.6977P] where P=(Fo^2^+2Fc^2^)/3'.

Automatic conversion script
Id: cif_fix_values 3143 2015-03-26 13:38:13Z robertas 
;
_cod_database_code 4323501

loop_
_symmetry_equiv_pos_as_xyz
'x, y, z'
'-x+1/2, y+1/2, -z+1/2'
'-x, -y, -z'
'x-1/2, -y-1/2, z-1/2'

loop_
_atom_site_aniso_label
_atom_site_aniso_U_11
_atom_site_aniso_U_22
_atom_site_aniso_U_33
_atom_site_aniso_U_23
_atom_site_aniso_U_13
_atom_site_aniso_U_12
W1 0.0373(2) 0.0360(2) 0.0287(2) 0.00189(11) 0.00754(12) 0.00134(12)
W2 0.0413(2) 0.0366(2) 0.0365(2) 0.00037(12) 0.01412(14) 0.00061(13)
P1 0.0489(10) 0.0468(9) 0.0289(8) -0.0003(7) 0.0081(7) -0.0006(8)
P2 0.0474(10) 0.0405(9) 0.0433(10) 0.0036(7) 0.0073(8) -0.0027(8)
Cl1 0.0561(11) 0.0676(11) 0.0438(10) 0.0157(8) -0.0006(8) 0.0040(9)
Cl2 0.0612(12) 0.0465(9) 0.0679(12) -0.0075(8) 0.0175(9) 0.0089(8)
Cl3 0.0469(10) 0.0629(11) 0.0608(11) 0.0071(9) 0.0021(9) 0.0063(8)
Cl4 0.0682(12) 0.0392(9) 0.0744(13) -0.0004(8) 0.0324(10) 0.0086(8)
N1 0.041(3) 0.047(3) 0.034(3) 0.000(2) 0.010(2) 0.000(3)
C1 0.065(5) 0.076(5) 0.035(4) 0.000(4) 0.014(4) -0.006(4)
C2 0.064(5) 0.075(5) 0.038(4) -0.012(4) 0.015(4) -0.015(4)
C3 0.081(6) 0.063(5) 0.045(4) 0.020(4) 0.004(4) 0.009(4)
C4 0.076(6) 0.051(4) 0.058(5) -0.007(4) 0.010(4) -0.002(4)
C5 0.067(5) 0.050(4) 0.078(6) 0.022(4) 0.005(4) 0.004(4)
C6 0.064(5) 0.070(5) 0.088(6) 0.011(5) 0.033(5) -0.012(4)
C7 0.047(4) 0.049(4) 0.047(4) -0.003(3) 0.017(3) -0.005(3)
C8 0.062(5) 0.067(5) 0.055(5) 0.004(4) -0.002(4) -0.019(4)
C9 0.090(6) 0.070(5) 0.052(5) -0.013(4) 0.023(5) -0.019(5)
C10 0.097(7) 0.050(5) 0.095(7) -0.005(4) 0.044(6) -0.005(5)
C11 0.064(5) 0.062(5) 0.077(6) 0.027(4) 0.016(5) -0.003(4)
C12 0.070(5) 0.073(5) 0.053(5) 0.000(4) 0.027(4) -0.028(4)
N2 0.065(4) 0.065(4) 0.030(3) -0.007(3) 0.021(3) -0.012(3)
C13 0.054(9) 0.045(7) 0.026(6) 0.000(5) 0.011(6) 0.004(6)
C14 0.154(15) 0.049(7) 0.069(9) 0.004(6) 0.074(10) 0.001(9)
C15 0.104(13) 0.060(8) 0.067(9) -0.008(7) 0.044(9) -0.003(8)
C16 0.057(12) 0.109(14) 0.040(9) -0.003(8) 0.022(10) 0.008(10)
C17 0.163(17) 0.075(9) 0.061(9) -0.037(7) 0.056(10) -0.045(10)
C18 0.121(14) 0.092(11) 0.063(9) -0.031(8) 0.050(10) -0.039(10)
N2X 0.065(4) 0.065(4) 0.030(3) -0.007(3) 0.021(3) -0.012(3)
C13X 0.028(11) 0.028(11) 0.048(14) -0.001(9) 0.014(10) -0.004(9)
C14X 0.056(16) 0.090(18) 0.034(12) -0.017(11) 0.000(11) 0.008(14)
C15X 0.030(11) 0.063(14) 0.048(13) 0.004(11) 0.010(9) 0.015(10)
C16X 0.061(21) 0.079(20) 0.050(19) -0.012(15) -0.007(14) 0.024(16)
C17X 0.069(18) 0.114(22) 0.011(10) -0.016(11) -0.008(11) 0.005(16)
C18X 0.042(12) 0.041(12) 0.056(13) -0.010(10) 0.013(10) -0.003(9)

loop_
_atom_site_label
_atom_site_type_symbol
_atom_site_fract_x
_atom_site_fract_y
_atom_site_fract_z
_atom_site_U_iso_or_equiv
_atom_site_thermal_displace_type
_atom_site_occupancy
_atom_site_calc_flag
_atom_site_refinement_flags
_atom_site_disorder_group
W1 W 0.72868(3) 0.143202(10) 0.30153(2) 0.03414(11) Uani 1 d . .
W2 W 0.98317(4) 0.137751(11) 0.26632(2) 0.03736(11) Uani 1 d . .
P1 P 0.8311(2) 0.12819(7) 0.49132(12) 0.0419(4) Uani 1 d . .
P2 P 1.0337(2) 0.23424(7) 0.26827(13) 0.0445(4) Uani 1 d . .
Cl1 Cl 0.5549(2) 0.17045(8) 0.14112(13) 0.0583(5) Uani 1 d . .
Cl2 Cl 0.6665(2) 0.22596(7) 0.36739(15) 0.0584(5) Uani 1 d . .
Cl3 Cl 1.2186(2) 0.14399(7) 0.41272(15) 0.0590(5) Uani 1 d . .
Cl4 Cl 1.0336(2) 0.04610(6) 0.27743(15) 0.0581(5) Uani 1 d . .
N1 N 0.6722(6) 0.0716(2) 0.2873(4) 0.0406(12) Uani 1 d . .
H1 H 0.7493(6) 0.0504(2) 0.2839(4) 0.049 Uiso 1 calc R .
C1 C 0.6568(10) 0.1250(3) 0.5452(5) 0.059(2) Uani 1 d . .
H1A H 0.5935(10) 0.1563(3) 0.5286(5) 0.088 Uiso 1 calc R .
H1B H 0.6937(10) 0.1215(3) 0.6185(5) 0.088 Uiso 1 calc R .
H1C H 0.5903(10) 0.0956(3) 0.5170(5) 0.088 Uiso 1 calc R .
C2 C 0.9600(10) 0.1762(3) 0.5718(5) 0.059(2) Uani 1 d . .
H2A H 1.0580(10) 0.1809(3) 0.5493(5) 0.088 Uiso 1 calc R .
H2B H 0.9880(10) 0.1645(3) 0.6419(5) 0.088 Uiso 1 calc R .
H2C H 0.9022(10) 0.2086(3) 0.5669(5) 0.088 Uiso 1 calc R .
C3 C 0.9348(10) 0.0671(3) 0.5293(6) 0.065(2) Uani 1 d . .
H3A H 1.0307(10) 0.0653(3) 0.5037(6) 0.097 Uiso 1 calc R .
H3B H 0.8627(10) 0.0389(3) 0.5015(6) 0.097 Uiso 1 calc R .
H3C H 0.9661(10) 0.0647(3) 0.6030(6) 0.097 Uiso 1 calc R .
C4 C 1.0654(10) 0.2705(3) 0.3875(6) 0.063(2) Uani 1 d . .
H4A H 1.1451(10) 0.2529(3) 0.4406(6) 0.095 Uiso 1 calc R .
H4B H 0.9640(10) 0.2729(3) 0.4069(6) 0.095 Uiso 1 calc R .
H4C H 1.1039(10) 0.3048(3) 0.3781(6) 0.095 Uiso 1 calc R .
C5 C 0.8818(10) 0.2721(3) 0.1770(6) 0.067(2) Uani 1 d . .
H5A H 0.8576(10) 0.2554(3) 0.1109(6) 0.101 Uiso 1 calc R .
H5B H 0.9238(10) 0.3064(3) 0.1714(6) 0.101 Uiso 1 calc R .
H5C H 0.7838(10) 0.2745(3) 0.2003(6) 0.101 Uiso 1 calc R .
C6 C 1.2220(10) 0.2467(3) 0.2309(7) 0.072(2) Uani 1 d . .
H6A H 1.2187(10) 0.2291(3) 0.1676(7) 0.108 Uiso 1 calc R .
H6B H 1.3134(10) 0.2342(3) 0.2836(7) 0.108 Uiso 1 calc R .
H6C H 1.2336(10) 0.2834(3) 0.2219(7) 0.108 Uiso 1 calc R .
C7 C 0.5105(8) 0.0484(3) 0.2815(5) 0.047(2) Uani 1 d . .
H7 H 0.4386(8) 0.0752(3) 0.2975(5) 0.056 Uiso 1 calc R .
C8 C 0.4361(10) 0.0284(3) 0.1720(6) 0.065(2) Uani 1 d . .
H8A H 0.3217(10) 0.0201(3) 0.1646(6) 0.077 Uiso 1 calc R .
H8B H 0.4411(10) 0.0558(3) 0.1235(6) 0.077 Uiso 1 calc R .
C9 C 0.5207(11) -0.0187(3) 0.1458(6) 0.070(2) Uani 1 d . .
H9A H 0.6306(11) -0.0092(3) 0.1429(6) 0.083 Uiso 1 calc R .
H9B H 0.4625(11) -0.0311(3) 0.0782(6) 0.083 Uiso 1 calc R .
C10 C 0.5306(12) -0.0625(3) 0.2240(7) 0.077(3) Uani 1 d . .
H10A H 0.4213(12) -0.0749(3) 0.2216(7) 0.093 Uiso 1 calc R .
H10B H 0.5929(12) -0.0913(3) 0.2069(7) 0.093 Uiso 1 calc R .
C11 C 0.6110(10) -0.0433(3) 0.3300(6) 0.068(2) Uani 1 d . .
H11A H 0.7235(10) -0.0339(3) 0.3339(6) 0.081 Uiso 1 calc R .
H11B H 0.6119(10) -0.0709(3) 0.3794(6) 0.081 Uiso 1 calc R .
C12 C 0.5214(10) 0.0035(3) 0.3570(6) 0.063(2) Uani 1 d . .
H12A H 0.5774(10) 0.0153(3) 0.4254(6) 0.076 Uiso 1 calc R .
H12B H 0.4117(10) -0.0069(3) 0.3584(6) 0.076 Uiso 1 calc R .
N2 N 0.9096(8) 0.1418(2) 0.1202(4) 0.0513(15) Uani 0.655(11) d PD 1
H2 H 0.8154(8) 0.1551(2) 0.0921(4) 0.062 Uiso 0.655(11) calc PR 1
C13 C 1.0162(17) 0.1217(4) 0.0529(8) 0.042(3) Uani 0.655(11) d PD 1
H13 H 1.1243(17) 0.1125(4) 0.0964(8) 0.050 Uiso 0.655(11) calc PR 1
C14 C 1.0347(21) 0.1636(5) -0.0219(10) 0.083(5) Uani 0.655(11) d PD 1
H14A H 1.0965(21) 0.1924(5) 0.0153(10) 0.099 Uiso 0.655(11) calc PR 1
H14B H 0.9276(21) 0.1763(5) -0.0584(10) 0.099 Uiso 0.655(11) calc PR 1
C15 C 1.1231(22) 0.1421(5) -0.0990(11) 0.073(4) Uani 0.655(11) d PD 1
H15A H 1.1258(22) 0.1686(5) -0.1498(11) 0.087 Uiso 0.655(11) calc PR 1
H15B H 1.2351(22) 0.1338(5) -0.0632(11) 0.087 Uiso 0.655(11) calc PR 1
C16 C 1.0422(22) 0.0945(6) -0.1522(10) 0.067(5) Uani 0.655(11) d PD 1
H16A H 1.1057(22) 0.0811(6) -0.1973(10) 0.080 Uiso 0.655(11) calc PR 1
H16B H 0.9342(22) 0.1035(6) -0.1941(10) 0.080 Uiso 0.655(11) calc PR 1
C17 C 1.0275(23) 0.0533(5) -0.0754(10) 0.095(6) Uani 0.655(11) d PD 1
H17A H 1.1359(23) 0.0421(5) -0.0379(10) 0.114 Uiso 0.655(11) calc PR 1
H17B H 0.9703(23) 0.0234(5) -0.1115(10) 0.114 Uiso 0.655(11) calc PR 1
C18 C 0.9344(21) 0.0740(5) 0.0007(11) 0.087(5) Uani 0.655(11) d PD 1
H18A H 0.8225(21) 0.0820(5) -0.0358(11) 0.105 Uiso 0.655(11) calc PR 1
H18B H 0.9317(21) 0.0475(5) 0.0516(11) 0.105 Uiso 0.655(11) calc PR 1
N2X N 0.9096(8) 0.1418(2) 0.1202(4) 0.0513(15) Uani 0.345(11) d PD 2
H2X H 0.8045(20) 0.1438(8) 0.1044(13) 0.062 Uiso 0.345(11) calc PR 2
C13X C 0.9627(20) 0.1430(8) 0.0213(13) 0.034(5) Uani 0.345(11) d PD 2
H13X H 0.9531(20) 0.1783(8) -0.0070(13) 0.041 Uiso 0.345(11) calc PR 2
C14X C 1.1420(23) 0.1261(10) 0.0525(13) 0.062(7) Uani 0.345(11) d PD 2
H14C H 1.1518(23) 0.0923(10) 0.0855(13) 0.075 Uiso 0.345(11) calc PR 2
H14D H 1.2060(23) 0.1509(10) 0.1009(13) 0.075 Uiso 0.345(11) calc PR 2
C15X C 1.2057(20) 0.1235(8) -0.0445(15) 0.047(5) Uani 0.345(11) d PD 2
H15C H 1.2026(20) 0.1580(8) -0.0741(15) 0.056 Uiso 0.345(11) calc PR 2
H15D H 1.3185(20) 0.1118(8) -0.0259(15) 0.056 Uiso 0.345(11) calc PR 2
C16X C 1.1057(26) 0.0873(13) -0.1223(19) 0.067(11) Uani 0.345(11) d PD 2
H16C H 1.1204(26) 0.0521(13) -0.0957(19) 0.080 Uiso 0.345(11) calc PR 2
H16D H 1.1447(26) 0.0885(13) -0.1841(19) 0.080 Uiso 0.345(11) calc PR 2
C17X C 0.9278(27) 0.1004(11) -0.1493(13) 0.068(8) Uani 0.345(11) d PD 2
H17C H 0.8675(27) 0.0733(11) -0.1933(13) 0.082 Uiso 0.345(11) calc PR 2
H17D H 0.9107(27) 0.1327(11) -0.1879(13) 0.082 Uiso 0.345(11) calc PR 2
C18X C 0.8598(21) 0.1061(8) -0.0544(13) 0.046(5) Uani 0.345(11) d PD 2
H18C H 0.7482(21) 0.1189(8) -0.0753(13) 0.056 Uiso 0.345(11) calc PR 2
H18D H 0.8584(21) 0.0724(8) -0.0223(13) 0.056 Uiso 0.345(11) calc PR 2

loop_
_atom_type_symbol
_atom_type_description
_atom_type_scat_dispersion_real
_atom_type_scat_dispersion_imag
_atom_type_scat_source
C C 0.0181 0.0091 'International Tables Vol C Tables 4.2.6.8 and 6.1.1.4'
H H 0.0000 0.0000 'International Tables Vol C Tables 4.2.6.8 and 6.1.1.4'
N N 0.0311 0.0180 'International Tables Vol C Tables 4.2.6.8 and 6.1.1.4'
P P 0.2955 0.4335 'International Tables Vol C Tables 4.2.6.8 and 6.1.1.4'
Cl Cl 0.3639 0.7018 'International Tables Vol C Tables 4.2.6.8 and 6.1.1.4'
W W -5.4734 5.5774 'International Tables Vol C Tables 4.2.6.8 and 6.1.1.4'

loop_
_geom_angle_atom_site_label_1
_geom_angle_atom_site_label_2
_geom_angle_atom_site_label_3
_geom_angle
_geom_angle_site_symmetry_1
_geom_angle_site_symmetry_3
_geom_angle_publ_flag
N1 W1 W2 98.2(2) . . y
N1 W1 Cl1 96.5(2) . . y
W2 W1 Cl1 102.80(5) . . y
N1 W1 Cl2 145.0(2) . . y
W2 W1 Cl2 115.35(5) . . y
Cl1 W1 Cl2 86.07(7) . . y
N1 W1 P1 88.04(15) . . y
W2 W1 P1 95.85(4) . . y
Cl1 W1 P1 159.92(6) . . y
Cl2 W1 P1 79.21(6) . . y
N2X W2 W1 97.6(2) . . n
N2 W2 W1 97.6(2) . . y
N2X W2 Cl4 97.1(2) . . n
N2 W2 Cl4 97.1(2) . . y
W1 W2 Cl4 101.90(5) . . y
N2X W2 Cl3 144.9(2) . . n
N2 W2 Cl3 144.9(2) . . y
W1 W2 Cl3 116.22(5) . . y
Cl4 W2 Cl3 85.31(6) . . y
N2X W2 P2 88.1(2) . . n
N2 W2 P2 88.1(2) . . y
W1 W2 P2 95.85(4) . . y
Cl4 W2 P2 160.62(7) . . y
Cl3 W2 P2 79.88(6) . . y
C1 P1 C3 103.5(4) . . n
C1 P1 C2 102.6(3) . . n
C3 P1 C2 104.4(4) . . n
C1 P1 W1 108.1(2) . . n
C3 P1 W1 116.0(3) . . n
C2 P1 W1 120.2(3) . . n
C4 P2 C5 104.0(4) . . n
C4 P2 C6 102.2(4) . . n
C5 P2 C6 103.7(4) . . n
C4 P2 W2 120.1(3) . . n
C5 P2 W2 115.6(3) . . n
C6 P2 W2 109.2(3) . . n
C7 N1 W1 127.1(4) . . n
N1 C7 C12 111.9(6) . . n
N1 C7 C8 109.4(5) . . n
C12 C7 C8 109.0(6) . . n
C9 C8 C7 113.2(6) . . n
C8 C9 C10 112.3(7) . . n
C11 C10 C9 110.1(7) . . n
C10 C11 C12 110.9(7) . . n
C11 C12 C7 113.0(6) . . n
C13 N2 W2 120.5(6) . . n
C18 C13 C14 112.8(10) . . n
C18 C13 N2 106.6(9) . . n
C14 C13 N2 109.4(9) . . n
C13 C14 C15 110.3(10) . . n
C16 C15 C14 112.3(12) . . n
C15 C16 C17 110.8(11) . . n
C16 C17 C18 111.1(12) . . n
C13 C18 C17 110.0(10) . . n
C13X N2X W2 144.9(8) . . n
C18X C13X N2X 109.6(13) . . n
C18X C13X C14X 111.7(15) . . n
N2X C13X C14X 104.4(14) . . n
C13X C14X C15X 108.5(14) . . n
C16X C15X C14X 111.5(16) . . n
C15X C16X C17X 112.6(17) . . n
C16X C17X C18X 112.8(16) . . n
C13X C18X C17X 110.5(14) . . n

loop_
_geom_bond_atom_site_label_1
_geom_bond_atom_site_label_2
_geom_bond_distance
_geom_bond_site_symmetry_2
_geom_bond_publ_flag
W1 N1 1.901(5) . y
W1 W2 2.3229(5) . y
W1 Cl1 2.384(2) . y
W1 Cl2 2.414(2) . y
W1 P1 2.507(2) . y
W2 N2X 1.907(5) . n
W2 N2 1.907(5) . y
W2 Cl4 2.393(2) . y
W2 Cl3 2.421(2) . y
W2 P2 2.516(2) . y
P1 C1 1.803(8) . n
P1 C3 1.808(7) . n
P1 C2 1.811(7) . n
P2 C4 1.815(7) . n
P2 C5 1.815(7) . n
P2 C6 1.817(8) . n
N1 C7 1.475(8) . n
C7 C12 1.525(9) . n
C7 C8 1.535(9) . n
C8 C9 1.493(11) . n
C9 C10 1.528(11) . n
C10 C11 1.498(11) . n
C11 C12 1.514(11) . n
N2 C13 1.522(12) . n
C13 C18 1.493(14) . n
C13 C14 1.510(14) . n
C14 C15 1.528(15) . n
C15 C16 1.49(2) . n
C16 C17 1.51(2) . n
C17 C18 1.54(2) . n
N2X C13X 1.51(2) . n
C13X C18X 1.50(2) . n
C13X C14X 1.53(2) . n
C14X C15X 1.54(2) . n
C15X C16X 1.49(2) . n
C16X C17X 1.49(2) . n
C17X C18X 1.54(2) . n

loop_
_geom_torsion_atom_site_label_1
_geom_torsion_atom_site_label_2
_geom_torsion_atom_site_label_3
_geom_torsion_atom_site_label_4
_geom_torsion
_geom_torsion_site_symmetry_1
_geom_torsion_site_symmetry_2
_geom_torsion_site_symmetry_3
_geom_torsion_site_symmetry_4
_geom_torsion_publ_flag
P1 W1 W2 P2 -96.81(6) . . . . n
P1 W1 W2 N2 174.4(2) . . . . n
P1 W1 W2 Cl3 -15.23(6) . . . . y
P1 W1 W2 Cl4 75.37(6) . . . . n
N1 W1 W2 P2 174.34(15) . . . . n
N1 W1 W2 N2 85.5(2) . . . . n
N1 W1 W2 Cl3 -104.1(2) . . . . n
N1 W1 W2 Cl4 -13.5(2) . . . . y
Cl1 W1 W2 P2 75.71(6) . . . . n
Cl1 W1 W2 N2 -13.1(2) . . . . y
Cl1 W1 W2 Cl3 157.29(7) . . . . n
Cl1 W1 W2 Cl4 -112.10(7) . . . . n
Cl2 W1 W2 P2 -16.00(7) . . . . y
Cl2 W1 W2 N2 -104.8(2) . . . . n
Cl2 W1 W2 Cl3 65.58(7) . . . . n
Cl2 W1 W2 Cl4 156.18(7) . . . . n
